data_1547707
loop_
_publ_author_name
'Miralles, Sara G.'
'Bedoya-Pinto, Amilcar'
'Baldov\'i, Jos\'e J'
'Ca\~non-Mancisidor, Walter'
'Prado, Yoann'
'Prima-Garcia, Helena'
'Gaita-Ari\~no, Alejandro'
'M\'inguez Espallargas, Guillermo'
'Hueso, Luis E.'
'Coronado, Eugenio'

_publ_section_title
;
 Sublimable chloroquinolinate lanthanoid single-ion magnets deposited on
 ferromagnetic electrodes.
;
_journal_issue 1
_journal_name_full 'Chemical science'
_journal_page_first 199
_journal_page_last 208
_journal_paper_doi 10.1039/c7sc03463f
_journal_volume 9
_journal_year 2018
_chemical_formula_moiety 'C36 H16 Cl8 Dy N4 O4, C8 H20 N'
_chemical_formula_sum 'C44 H36 Cl8 Dy N5 O4'
_chemical_formula_weight 1144.88
_space_group_crystal_system monoclinic
_space_group_IT_number 15
_space_group_name_Hall '-C 2yc'
_space_group_name_H-M_alt 'C 1 2/c 1'
_symmetry_space_group_name_Hall '-C 2yc'
_symmetry_space_group_name_H-M 'C 1 2/c 1'
_atom_sites_solution_hydrogens geom
_atom_sites_solution_primary direct
_audit_creation_date 2017-06-20
_audit_creation_method
;
Olex2 1.2
(compiled 2017.03.28 svn.r3405 for OlexSys, GUI svn.r5337)
;
_audit_update_record
;
2017-06-21 deposited with the CCDC.
2017-10-17 downloaded from the CCDC.
;
_cell_angle_alpha 90
_cell_angle_beta 109.429(3)
_cell_angle_gamma 90
_cell_formula_units_Z 8
_cell_length_a 36.1061(11)
_cell_length_b 11.5705(3)
_cell_length_c 22.7831(6)
_cell_measurement_reflns_used 10899
_cell_measurement_temperature 120(2)
_cell_measurement_theta_max 24.9980
_cell_measurement_theta_min 2.9852
_cell_volume 8976.0(5)
_computing_cell_refinement
;
CrysAlisPro, Agilent Technologies,
Version 1.171.35.19 (release 27-10-2011 CrysAlis171 .NET)
(compiled Oct 27 2011,15:02:11)
;
_computing_data_collection
;
CrysAlisPro, Agilent Technologies,
Version 1.171.35.19 (release 27-10-2011 CrysAlis171 .NET)
(compiled Oct 27 2011,15:02:11)
;
_computing_data_reduction
;
CrysAlisPro, Agilent Technologies,
Version 1.171.35.19 (release 27-10-2011 CrysAlis171 .NET)
(compiled Oct 27 2011,15:02:11)
;
_computing_molecular_graphics 'Olex2 (Dolomanov et al., 2009)'
_computing_publication_material 'Olex2 (Dolomanov et al., 2009)'
_computing_structure_refinement 'ShelXL (Sheldrick, 2015)'
_computing_structure_solution 'ShelXS (Sheldrick, 2008)'
_diffrn_ambient_temperature 120.15
_diffrn_detector_area_resol_mean 16.0267
_diffrn_measured_fraction_theta_full 0.998
_diffrn_measured_fraction_theta_max 0.998
_diffrn_measurement_device_type 'multiwire proportional'
_diffrn_measurement_method 'phi and omega scans'
_diffrn_radiation_monochromator graphite
_diffrn_radiation_type MoK\a
_diffrn_radiation_wavelength 0.71073
_diffrn_reflns_av_R_equivalents 0.0414
_diffrn_reflns_av_unetI/netI 0.0466
_diffrn_reflns_Laue_measured_fraction_full 0.998
_diffrn_reflns_Laue_measured_fraction_max 0.998
_diffrn_reflns_limit_h_max 42
_diffrn_reflns_limit_h_min -41
_diffrn_reflns_limit_k_max 13
_diffrn_reflns_limit_k_min -13
_diffrn_reflns_limit_l_max 26
_diffrn_reflns_limit_l_min -27
_diffrn_reflns_number 32816
_diffrn_reflns_point_group_measured_fraction_full 0.998
_diffrn_reflns_point_group_measured_fraction_max 0.998
_diffrn_reflns_theta_full 25.039
_diffrn_reflns_theta_max 25.039
_diffrn_reflns_theta_min 3.227
_exptl_absorpt_coefficient_mu 2.191
_exptl_absorpt_correction_T_max 1.00000
_exptl_absorpt_correction_T_min 0.81827
_exptl_absorpt_correction_type multi-scan
_exptl_absorpt_process_details
;
CrysAlisPro, Agilent Technologies,
Version 1.171.35.19 (release 27-10-2011 CrysAlis171 .NET)
(compiled Oct 27 2011,15:02:11)
Empirical absorption correction using spherical harmonics,
 implemented in SCALE3 ABSPACK scaling algorithm.
;
_exptl_crystal_colour yellow
_exptl_crystal_colour_primary yellow
_exptl_crystal_density_diffrn 1.694
_exptl_crystal_density_method 'not measured'
_exptl_crystal_description block
_exptl_crystal_F_000 4552
_exptl_crystal_size_max 0.31
_exptl_crystal_size_mid 0.23
_exptl_crystal_size_min 0.16
_refine_diff_density_max 0.724
_refine_diff_density_min -0.662
_refine_diff_density_rms 0.088
_refine_ls_extinction_method none
_refine_ls_goodness_of_fit_ref 1.101
_refine_ls_hydrogen_treatment constr
_refine_ls_matrix_type full
_refine_ls_number_parameters 563
_refine_ls_number_reflns 7932
_refine_ls_number_restraints 0
_refine_ls_restrained_S_all 1.101
_refine_ls_R_factor_all 0.0364
_refine_ls_R_factor_gt 0.0276
_refine_ls_shift/su_max 0.007
_refine_ls_shift/su_mean 0.000
_refine_ls_structure_factor_coef Fsqd
_refine_ls_weighting_details 'w=1/[\s^2^(Fo^2^)+(0.0151P)^2^+1.7108P] where P=(Fo^2^+2Fc^2^)/3'
_refine_ls_weighting_scheme calc
_refine_ls_wR_factor_gt 0.0527
_refine_ls_wR_factor_ref 0.0579
_reflns_Friedel_coverage 0.000
_reflns_number_gt 6824
_reflns_number_total 7932
_reflns_threshold_expression 'I > 2\s(I)'
_cod_data_source_file c7sc03463f2.cif
_cod_data_source_block sx321bb
_cod_depositor_comments
;
The following automatic conversions were performed:

'_exptl_absorpt_correction_type' value 'MULTI-SCAN' changed to
'multi-scan' according to
/home/data/users/saulius/crontab/automatic-downloads/rss-feeds/RSC/lib/dictionaries/cif_core.dic
dictionary named 'cif_core.dic' version 2.4.2 from 2011-04-26.

Automatic conversion script
Id: cif_fix_values 4973 2017-02-22 13:04:09Z antanas 

 Adding full bibliography for 1547705--1547707.cif.
;
_cod_database_code 1547707
_shelx_shelxl_version_number 2016/6
_shelx_space_group_comment
;
The symmetry employed for this shelxl refinement is uniquely defined
by the following loop, which should always be used as a source of
symmetry information in preference to the above space-group names.
They are only intended as comments.
;
_shelx_estimated_absorpt_t_max 0.721
_shelx_estimated_absorpt_t_min 0.550
_olex2_refinement_description
;
1. Fixed Uiso
 At 1.2 times of:
  All C(H) groups
 At 1.5 times of:
  All C(H,H) groups, All C(H,H,H) groups
2.a Secondary CH2 refined with riding coordinates:
 C101(H10A,H10B), C111(H11A,H11B), C121(H12A,H12B), C131(H13A,H13B)
2.b Aromatic/amide H refined with riding coordinates:
 C12(H12), C13(H13), C14(H14), C17(H17), C22(H22), C23(H23), C24(H24),
 C27(H27), C32(H32), C33(H33), C34(H34), C37(H37), C42(H42), C43(H43), C44(H44),
  C47(H47)
2.c Idealised Me refined as rotating group:
 C102(H10C,H10D,H10E), C112(H11C,H11D,H11E), C122(H12C,H12D,H12E), C132(H13C,
 H13D,H13E)
;
_olex2_submission_special_instructions 'No special instructions were received'

loop_
_space_group_symop_operation_xyz
'x, y, z'
'-x, y, -z+1/2'
'x+1/2, y+1/2, z'
'-x+1/2, y+1/2, -z+1/2'
'-x, -y, -z'
'x, -y, z-1/2'
'-x+1/2, -y+1/2, -z'
'x+1/2, -y+1/2, z-1/2'

loop_
_atom_site_label
_atom_site_type_symbol
_atom_site_fract_x
_atom_site_fract_y
_atom_site_fract_z
_atom_site_U_iso_or_equiv
_atom_site_adp_type
_atom_site_occupancy
_atom_site_site_symmetry_order
_atom_site_calc_flag
_atom_site_refinement_flags_posn
Dy1 Dy 0.62584(2) 0.03734(2) 0.08144(2) 0.01584(6) Uani 1 1 d .
N11 N 0.65990(7) 0.1541(2) 0.18120(11) 0.0196(6) Uani 1 1 d .
C12 C 0.69777(9) 0.1788(3) 0.20617(15) 0.0246(8) Uani 1 1 d .
H12 H 0.715863 0.135078 0.193030 0.030 Uiso 1 1 calc R
C13 C 0.71304(10) 0.2670(3) 0.25156(14) 0.0238(8) Uani 1 1 d .
H13 H 0.740427 0.282174 0.267947 0.029 Uiso 1 1 calc R
C14 C 0.68704(9) 0.3286(3) 0.27053(15) 0.0237(8) Uani 1 1 d .
H14 H 0.696342 0.389029 0.300018 0.028 Uiso 1 1 calc R
C15 C 0.64629(9) 0.3043(3) 0.24707(14) 0.0198(8) Uani 1 1 d .
C16 C 0.61668(10) 0.3611(3) 0.26455(14) 0.0226(8) Uani 1 1 d .
Cl16 Cl 0.63017(3) 0.47549(7) 0.31759(4) 0.0306(2) Uani 1 1 d .
C17 C 0.57839(10) 0.3283(3) 0.24076(15) 0.0233(8) Uani 1 1 d .
H17 H 0.559218 0.365833 0.254204 0.028 Uiso 1 1 calc R
C18 C 0.56709(9) 0.2396(3) 0.19658(14) 0.0210(8) Uani 1 1 d .
Cl18 Cl 0.51770(2) 0.19919(8) 0.16889(4) 0.0286(2) Uani 1 1 d .
O19 O 0.58371(6) 0.10365(19) 0.13028(10) 0.0230(5) Uani 1 1 d .
C19 C 0.59333(9) 0.1822(3) 0.17336(14) 0.0189(7) Uani 1 1 d .
C20 C 0.63393(9) 0.2157(3) 0.20149(14) 0.0186(7) Uani 1 1 d .
N21 N 0.64564(7) -0.0964(2) 0.00312(11) 0.0185(6) Uani 1 1 d .
C22 C 0.62401(9) -0.1717(3) -0.03788(14) 0.0223(8) Uani 1 1 d .
H22 H 0.597497 -0.182978 -0.040177 0.027 Uiso 1 1 calc R
C23 C 0.63844(10) -0.2360(3) -0.07825(14) 0.0232(8) Uani 1 1 d .
H23 H 0.622126 -0.290754 -0.106079 0.028 Uiso 1 1 calc R
C24 C 0.67614(10) -0.2185(3) -0.07692(14) 0.0234(8) Uani 1 1 d .
H24 H 0.686039 -0.260407 -0.104374 0.028 Uiso 1 1 calc R
C25 C 0.70035(9) -0.1383(3) -0.03481(14) 0.0174(7) Uani 1 1 d .
C26 C 0.73962(9) -0.1113(3) -0.02945(14) 0.0203(8) Uani 1 1 d .
Cl26 Cl 0.76004(2) -0.17168(7) -0.08215(4) 0.0278(2) Uani 1 1 d .
C27 C 0.76142(9) -0.0377(3) 0.01565(15) 0.0217(8) Uani 1 1 d .
H27 H 0.787934 -0.022126 0.019313 0.026 Uiso 1 1 calc R
C28 C 0.74496(9) 0.0151(3) 0.05666(14) 0.0192(7) Uani 1 1 d .
Cl28 Cl 0.77354(2) 0.10636(8) 0.11502(4) 0.0316(2) Uani 1 1 d .
O29 O 0.68953(6) 0.05484(17) 0.08707(10) 0.0201(5) Uani 1 1 d .
C29 C 0.70611(9) 0.0000(3) 0.05274(14) 0.0165(7) Uani 1 1 d .
C30 C 0.68406(9) -0.0800(3) 0.00612(14) 0.0162(7) Uani 1 1 d .
N31 N 0.63071(7) 0.2549(2) 0.04545(11) 0.0198(6) Uani 1 1 d .
C32 C 0.65736(10) 0.3351(3) 0.07131(15) 0.0258(8) Uani 1 1 d .
H32 H 0.679221 0.313874 0.106392 0.031 Uiso 1 1 calc R
C33 C 0.65517(10) 0.4495(3) 0.04992(16) 0.0271(9) Uani 1 1 d .
H33 H 0.675331 0.503338 0.069613 0.032 Uiso 1 1 calc R
C34 C 0.62359(10) 0.4818(3) 0.00034(16) 0.0277(9) Uani 1 1 d .
H34 H 0.621118 0.559658 -0.013698 0.033 Uiso 1 1 calc R
C35 C 0.59445(10) 0.3998(3) -0.03032(15) 0.0220(8) Uani 1 1 d .
C36 C 0.56051(10) 0.4216(3) -0.08272(16) 0.0259(8) Uani 1 1 d .
Cl36 Cl 0.55050(3) 0.56256(8) -0.11161(5) 0.0372(2) Uani 1 1 d .
C37 C 0.53513(10) 0.3359(3) -0.11028(15) 0.0246(8) Uani 1 1 d .
H37 H 0.512713 0.352407 -0.145455 0.030 Uiso 1 1 calc R
C38 C 0.54188(9) 0.2221(3) -0.08691(15) 0.0229(8) Uani 1 1 d .
Cl38 Cl 0.50876(2) 0.11387(8) -0.12369(4) 0.0313(2) Uani 1 1 d .
O39 O 0.58121(6) 0.08818(18) -0.01253(9) 0.0199(5) Uani 1 1 d .
C39 C 0.57364(9) 0.1919(3) -0.03506(14) 0.0185(7) Uani 1 1 d .
C40 C 0.60003(9) 0.2852(3) -0.00603(14) 0.0188(7) Uani 1 1 d .
N41 N 0.57478(7) -0.1202(2) 0.05348(11) 0.0161(6) Uani 1 1 d .
C42 C 0.53899(9) -0.1157(3) 0.01122(14) 0.0225(8) Uani 1 1 d .
H42 H 0.530421 -0.044360 -0.009506 0.027 Uiso 1 1 calc R
C43 C 0.51336(9) -0.2095(3) -0.00438(14) 0.0237(8) Uani 1 1 d .
H43 H 0.488085 -0.202021 -0.034962 0.028 Uiso 1 1 calc R
C44 C 0.52537(9) -0.3127(3) 0.02530(14) 0.0222(8) Uani 1 1 d .
H44 H 0.508379 -0.377760 0.015213 0.027 Uiso 1 1 calc R
C45 C 0.56275(9) -0.3226(3) 0.07062(14) 0.0195(8) Uani 1 1 d .
C46 C 0.57827(10) -0.4244(3) 0.10399(14) 0.0214(8) Uani 1 1 d .
Cl46 Cl 0.54974(3) -0.54939(7) 0.09103(4) 0.0350(2) Uani 1 1 d .
C47 C 0.61545(10) -0.4276(3) 0.14597(14) 0.0222(8) Uani 1 1 d .
H47 H 0.625330 -0.497101 0.167765 0.027 Uiso 1 1 calc R
C48 C 0.63916(9) -0.3280(3) 0.15697(14) 0.0179(7) Uani 1 1 d .
Cl48 Cl 0.68634(2) -0.33890(7) 0.21122(4) 0.0297(2) Uani 1 1 d .
O49 O 0.64617(6) -0.12597(17) 0.14034(9) 0.0177(5) Uani 1 1 d .
C49 C 0.62627(9) -0.2221(3) 0.12873(14) 0.0169(7) Uani 1 1 d .
C50 C 0.58678(9) -0.2228(3) 0.08333(13) 0.0145(7) Uani 1 1 d .
N100 N 0.62658(8) 0.1130(2) -0.17890(12) 0.0269(7) Uani 1 1 d .
C101 C 0.59708(12) 0.0561(3) -0.15342(17) 0.0378(10) Uani 1 1 d .
H10A H 0.611390 0.026091 -0.111252 0.057 Uiso 1 1 calc R
H10B H 0.578565 0.115935 -0.149090 0.057 Uiso 1 1 calc R
C102 C 0.57358(13) -0.0417(3) -0.19226(19) 0.0486(12) Uani 1 1 d .
H10C H 0.559267 -0.013502 -0.234263 0.073 Uiso 1 1 calc GR
H10D H 0.554853 -0.070972 -0.173040 0.073 Uiso 1 1 calc GR
H10E H 0.591377 -0.104100 -0.194666 0.073 Uiso 1 1 calc GR
C111 C 0.65803(12) 0.0256(3) -0.17854(17) 0.0385(10) Uani 1 1 d .
H11A H 0.668707 -0.007605 -0.136175 0.058 Uiso 1 1 calc R
H11B H 0.645357 -0.038149 -0.207161 0.058 Uiso 1 1 calc R
C112 C 0.69201(11) 0.0700(3) -0.19678(17) 0.0404(10) Uani 1 1 d .
H11C H 0.682322 0.096774 -0.240038 0.061 Uiso 1 1 calc GR
H11D H 0.711095 0.007653 -0.192680 0.061 Uiso 1 1 calc GR
H11E H 0.704674 0.134267 -0.169472 0.061 Uiso 1 1 calc GR
C121 C 0.64398(10) 0.2162(3) -0.13764(14) 0.0257(8) Uani 1 1 d .
H12A H 0.659747 0.261710 -0.157586 0.039 Uiso 1 1 calc R
H12B H 0.622179 0.266082 -0.135519 0.039 Uiso 1 1 calc R
C122 C 0.66973(10) 0.1870(3) -0.07167(14) 0.0296(9) Uani 1 1 d .
H12C H 0.654604 0.141239 -0.051375 0.044 Uiso 1 1 calc GR
H12D H 0.678656 0.258573 -0.048233 0.044 Uiso 1 1 calc GR
H12E H 0.692532 0.142354 -0.072860 0.044 Uiso 1 1 calc GR
C131 C 0.60710(10) 0.1553(3) -0.24493(15) 0.0313(9) Uani 1 1 d .
H13A H 0.597439 0.087253 -0.272092 0.047 Uiso 1 1 calc R
H13B H 0.627227 0.193668 -0.258860 0.047 Uiso 1 1 calc R
C132 C 0.57314(10) 0.2383(3) -0.25434(15) 0.0349(9) Uani 1 1 d .
H13C H 0.552940 0.201710 -0.240641 0.052 Uiso 1 1 calc GR
H13D H 0.561945 0.258398 -0.298536 0.052 Uiso 1 1 calc GR
H13E H 0.582587 0.308596 -0.229927 0.052 Uiso 1 1 calc GR

loop_
_atom_site_aniso_label
_atom_site_aniso_U_11
_atom_site_aniso_U_22
_atom_site_aniso_U_33
_atom_site_aniso_U_23
_atom_site_aniso_U_13
_atom_site_aniso_U_12
Dy1 0.01777(9) 0.01355(10) 0.01588(9) 0.00001(7) 0.00516(7) -0.00113(6)
N11 0.0217(16) 0.0200(16) 0.0158(15) 0.0025(12) 0.0046(12) -0.0008(12)
C12 0.025(2) 0.026(2) 0.0231(19) 0.0026(16) 0.0086(16) 0.0056(16)
C13 0.0240(19) 0.031(2) 0.0152(18) 0.0022(16) 0.0043(15) 0.0026(16)
C14 0.031(2) 0.0176(19) 0.0195(19) 0.0038(15) 0.0046(16) -0.0048(16)
C15 0.029(2) 0.0134(18) 0.0172(18) 0.0061(15) 0.0078(15) 0.0010(15)
C16 0.036(2) 0.0133(19) 0.0203(19) 0.0017(15) 0.0119(16) 0.0022(16)
Cl16 0.0438(6) 0.0205(5) 0.0310(5) -0.0057(4) 0.0172(4) -0.0010(4)
C17 0.031(2) 0.0181(19) 0.0244(19) 0.0049(16) 0.0147(17) 0.0061(16)
C18 0.0212(18) 0.020(2) 0.0230(19) 0.0061(16) 0.0095(15) 0.0009(15)
Cl18 0.0234(5) 0.0308(5) 0.0322(5) 0.0029(4) 0.0099(4) 0.0039(4)
O19 0.0248(13) 0.0226(14) 0.0226(13) -0.0055(11) 0.0090(10) -0.0037(11)
C19 0.0226(18) 0.0168(19) 0.0182(18) 0.0074(15) 0.0078(15) 0.0026(15)
C20 0.030(2) 0.0145(18) 0.0126(17) 0.0037(14) 0.0080(15) 0.0038(15)
N21 0.0216(15) 0.0173(16) 0.0166(15) -0.0013(12) 0.0062(12) -0.0035(12)
C22 0.0197(18) 0.026(2) 0.0212(19) -0.0031(16) 0.0069(15) -0.0079(16)
C23 0.030(2) 0.0180(19) 0.0218(19) -0.0031(16) 0.0089(16) -0.0099(16)
C24 0.033(2) 0.022(2) 0.0174(18) -0.0008(16) 0.0108(16) -0.0017(16)
C25 0.0202(18) 0.0150(18) 0.0167(17) 0.0026(15) 0.0058(14) -0.0016(14)
C26 0.0246(19) 0.0201(19) 0.0194(18) 0.0008(15) 0.0113(15) 0.0017(15)
Cl26 0.0310(5) 0.0306(5) 0.0278(5) -0.0016(4) 0.0178(4) 0.0010(4)
C27 0.0153(18) 0.025(2) 0.027(2) 0.0038(16) 0.0105(16) 0.0019(15)
C28 0.0205(18) 0.0158(19) 0.0192(18) -0.0015(15) 0.0036(15) -0.0037(14)
Cl28 0.0222(5) 0.0382(6) 0.0323(5) -0.0126(4) 0.0061(4) -0.0103(4)
O29 0.0215(12) 0.0181(13) 0.0220(12) -0.0057(10) 0.0089(10) -0.0026(10)
C29 0.0192(18) 0.0116(17) 0.0186(18) 0.0036(15) 0.0060(15) 0.0004(14)
C30 0.0216(18) 0.0096(17) 0.0171(17) 0.0034(14) 0.0061(15) -0.0012(14)
N31 0.0240(16) 0.0194(16) 0.0181(15) -0.0010(12) 0.0100(13) -0.0033(13)
C32 0.026(2) 0.032(2) 0.0198(19) -0.0027(17) 0.0076(16) -0.0065(17)
C33 0.032(2) 0.026(2) 0.028(2) -0.0060(17) 0.0167(18) -0.0119(17)
C34 0.038(2) 0.018(2) 0.037(2) 0.0010(17) 0.0257(19) -0.0059(17)
C35 0.028(2) 0.019(2) 0.026(2) 0.0001(16) 0.0185(16) -0.0013(16)
C36 0.033(2) 0.0168(19) 0.035(2) 0.0102(17) 0.0201(18) 0.0070(16)
Cl36 0.0375(6) 0.0238(5) 0.0546(6) 0.0195(5) 0.0208(5) 0.0084(4)
C37 0.0243(19) 0.024(2) 0.025(2) 0.0113(17) 0.0081(16) 0.0054(16)
C38 0.0220(19) 0.024(2) 0.0216(19) 0.0041(16) 0.0050(15) -0.0013(15)
Cl38 0.0273(5) 0.0293(5) 0.0286(5) 0.0036(4) -0.0024(4) -0.0033(4)
O39 0.0241(12) 0.0124(12) 0.0189(12) 0.0026(10) 0.0015(10) -0.0023(10)
C39 0.0211(18) 0.0189(19) 0.0190(18) 0.0008(15) 0.0113(15) 0.0006(15)
C40 0.0227(19) 0.0200(19) 0.0176(18) 0.0009(15) 0.0119(15) 0.0014(15)
N41 0.0160(14) 0.0183(16) 0.0158(14) 0.0024(12) 0.0075(12) -0.0010(12)
C42 0.0228(19) 0.025(2) 0.0203(19) 0.0053(16) 0.0079(16) 0.0020(16)
C43 0.0193(18) 0.031(2) 0.0179(18) 0.0011(16) 0.0026(15) -0.0027(16)
C44 0.0236(19) 0.025(2) 0.0179(18) -0.0035(16) 0.0073(15) -0.0110(16)
C45 0.0215(18) 0.024(2) 0.0133(17) 0.0035(15) 0.0061(14) 0.0002(15)
C46 0.031(2) 0.0173(19) 0.0171(18) -0.0036(15) 0.0104(16) -0.0077(16)
Cl46 0.0464(6) 0.0208(5) 0.0309(5) 0.0045(4) 0.0034(4) -0.0156(4)
C47 0.033(2) 0.0165(19) 0.0186(18) 0.0041(15) 0.0107(16) 0.0021(16)
C48 0.0195(18) 0.0182(19) 0.0146(17) 0.0035(15) 0.0040(14) 0.0024(15)
Cl48 0.0244(5) 0.0259(5) 0.0325(5) 0.0067(4) 0.0008(4) 0.0034(4)
O49 0.0186(12) 0.0144(12) 0.0182(12) 0.0008(10) 0.0033(10) -0.0017(10)
C49 0.0198(18) 0.0192(19) 0.0158(17) -0.0023(15) 0.0114(14) -0.0020(15)
C50 0.0203(18) 0.0172(18) 0.0093(16) 0.0001(14) 0.0092(14) -0.0021(14)
N100 0.0426(19) 0.0216(17) 0.0200(16) -0.0036(13) 0.0152(14) -0.0085(15)
C101 0.064(3) 0.029(2) 0.033(2) -0.0083(18) 0.033(2) -0.023(2)
C102 0.070(3) 0.036(3) 0.049(3) -0.020(2) 0.033(2) -0.032(2)
C111 0.060(3) 0.026(2) 0.031(2) -0.0010(18) 0.017(2) 0.003(2)
C112 0.044(3) 0.043(3) 0.036(2) 0.000(2) 0.016(2) 0.013(2)
C121 0.035(2) 0.019(2) 0.023(2) -0.0041(16) 0.0098(17) -0.0067(16)
C122 0.042(2) 0.024(2) 0.023(2) -0.0032(16) 0.0100(17) -0.0039(18)
C131 0.037(2) 0.041(2) 0.0165(19) -0.0014(17) 0.0094(17) -0.0091(19)
C132 0.033(2) 0.046(3) 0.020(2) -0.0030(18) 0.0025(17) -0.0105(19)

loop_
_atom_type_symbol
_atom_type_description
_atom_type_scat_dispersion_real
_atom_type_scat_dispersion_imag
_atom_type_scat_source
C C 0.0033 0.0016 'International Tables Vol C Tables 4.2.6.8 and 6.1.1.4'
H H 0.0000 0.0000 'International Tables Vol C Tables 4.2.6.8 and 6.1.1.4'
Cl Cl 0.1484 0.1585 'International Tables Vol C Tables 4.2.6.8 and 6.1.1.4'
Dy Dy -0.1892 4.4098 'International Tables Vol C Tables 4.2.6.8 and 6.1.1.4'
N N 0.0061 0.0033 'International Tables Vol C Tables 4.2.6.8 and 6.1.1.4'
O O 0.0106 0.0060 'International Tables Vol C Tables 4.2.6.8 and 6.1.1.4'

loop_
_geom_angle_atom_site_label_1
_geom_angle_atom_site_label_2
_geom_angle_atom_site_label_3
_geom_angle
N11 Dy1 N21 138.40(8)
N11 Dy1 N31 73.50(8)
O19 Dy1 N11 66.17(8)
O19 Dy1 N21 153.88(8)
O19 Dy1 N31 87.46(7)
O19 Dy1 N41 79.46(8)
N21 Dy1 N31 106.58(7)
O29 Dy1 N11 74.10(8)
O29 Dy1 O19 139.94(7)
O29 Dy1 N21 65.95(7)
O29 Dy1 N31 76.37(8)
O29 Dy1 O39 114.53(7)
O29 Dy1 N41 136.18(7)
O29 Dy1 O49 85.37(7)
O39 Dy1 N11 132.19(8)
O39 Dy1 O19 89.64(7)
O39 Dy1 N21 77.44(7)
O39 Dy1 N31 64.42(8)
O39 Dy1 N41 73.80(8)
O39 Dy1 O49 138.48(7)
N41 Dy1 N11 134.15(8)
N41 Dy1 N21 75.18(8)
N41 Dy1 N31 136.19(8)
O49 Dy1 N11 87.12(7)
O49 Dy1 O19 97.27(7)
O49 Dy1 N21 78.82(7)
O49 Dy1 N31 156.28(7)
O49 Dy1 N41 67.44(7)
C12 N11 Dy1 127.8(2)
C12 N11 C20 117.7(3)
C20 N11 Dy1 112.94(19)
N11 C12 C13 124.1(3)
C14 C13 C12 117.7(3)
C13 C14 C15 121.1(3)
C14 C15 C16 125.9(3)
C14 C15 C20 117.0(3)
C16 C15 C20 117.1(3)
C15 C16 Cl16 118.8(3)
C17 C16 C15 121.3(3)
C17 C16 Cl16 119.9(3)
C16 C17 C18 120.4(3)
C17 C18 Cl18 118.3(2)
C19 C18 C17 123.3(3)
C19 C18 Cl18 118.4(3)
C19 O19 Dy1 123.17(19)
C18 C19 C20 114.8(3)
O19 C19 C18 125.1(3)
O19 C19 C20 120.1(3)
N11 C20 C15 122.4(3)
N11 C20 C19 114.6(3)
C15 C20 C19 123.0(3)
C22 N21 Dy1 129.4(2)
C22 N21 C30 118.2(3)
C30 N21 Dy1 112.39(19)
N21 C22 C23 123.2(3)
C24 C23 C22 119.3(3)
C23 C24 C25 120.0(3)
C24 C25 C26 125.5(3)
C24 C25 C30 117.3(3)
C26 C25 C30 117.2(3)
C25 C26 Cl26 119.4(2)
C27 C26 C25 120.8(3)
C27 C26 Cl26 119.8(2)
C26 C27 C28 120.5(3)
C27 C28 Cl28 119.8(2)
C29 C28 C27 123.1(3)
C29 C28 Cl28 117.1(2)
C29 O29 Dy1 125.75(19)
C28 C29 C30 115.4(3)
O29 C29 C28 124.0(3)
O29 C29 C30 120.5(3)
N21 C30 C25 122.0(3)
N21 C30 C29 115.3(3)
C25 C30 C29 122.8(3)
C32 N31 Dy1 129.4(2)
C32 N31 C40 117.7(3)
C40 N31 Dy1 112.8(2)
N31 C32 C33 123.9(3)
C34 C33 C32 118.8(3)
C33 C34 C35 120.2(3)
C34 C35 C36 125.9(3)
C34 C35 C40 116.5(3)
C36 C35 C40 117.6(3)
C35 C36 Cl36 119.6(3)
C37 C36 C35 121.4(3)
C37 C36 Cl36 119.0(3)
C36 C37 C38 120.2(3)
C37 C38 Cl38 119.0(3)
C39 C38 C37 123.1(3)
C39 C38 Cl38 117.9(3)
C39 O39 Dy1 126.72(19)
C38 C39 C40 115.7(3)
O39 C39 C38 125.0(3)
O39 C39 C40 119.3(3)
N31 C40 C35 122.8(3)
N31 C40 C39 115.1(3)
C35 C40 C39 122.0(3)
C42 N41 Dy1 127.4(2)
C42 N41 C50 117.8(3)
C50 N41 Dy1 114.77(19)
N41 C42 C43 123.8(3)
C44 C43 C42 118.6(3)
C43 C44 C45 120.2(3)
C44 C45 C46 125.1(3)
C44 C45 C50 117.3(3)
C46 C45 C50 117.6(3)
C45 C46 Cl46 119.6(3)
C47 C46 C45 121.4(3)
C47 C46 Cl46 119.0(3)
C46 C47 C48 120.0(3)
C47 C48 Cl48 117.3(2)
C49 C48 C47 123.3(3)
C49 C48 Cl48 119.3(2)
C49 O49 Dy1 122.50(19)
C48 C49 C50 114.9(3)
O49 C49 C48 125.6(3)
O49 C49 C50 119.5(3)
N41 C50 C45 122.4(3)
N41 C50 C49 115.0(3)
C45 C50 C49 122.6(3)
C111 N100 C101 109.0(3)
C111 N100 C121 111.4(3)
C121 N100 C101 107.6(2)
C131 N100 C101 111.5(3)
C131 N100 C111 108.6(3)
C131 N100 C121 108.7(2)
C102 C101 N100 115.4(3)
C112 C111 N100 116.5(3)
C122 C121 N100 115.4(3)
N100 C131 C132 115.6(3)

loop_
_geom_bond_atom_site_label_1
_geom_bond_atom_site_label_2
_geom_bond_distance
Dy1 N11 2.577(3)
Dy1 O19 2.295(2)
Dy1 N21 2.634(2)
Dy1 O29 2.269(2)
Dy1 N31 2.672(3)
Dy1 O39 2.287(2)
Dy1 N41 2.519(2)
Dy1 O49 2.292(2)
N11 C12 1.326(4)
N11 C20 1.375(4)
C12 C13 1.427(4)
C13 C14 1.359(4)
C14 C15 1.416(4)
C15 C16 1.420(4)
C15 C20 1.421(4)
C16 Cl16 1.748(3)
C16 C17 1.360(4)
C17 C18 1.400(4)
C18 Cl18 1.746(3)
C18 C19 1.397(4)
O19 C19 1.297(4)
C19 C20 1.444(4)
N21 C22 1.325(4)
N21 C30 1.379(4)
C22 C23 1.410(4)
C23 C24 1.366(4)
C24 C25 1.410(4)
C25 C26 1.417(4)
C25 C30 1.427(4)
C26 Cl26 1.750(3)
C26 C27 1.365(4)
C27 C28 1.403(4)
C28 Cl28 1.742(3)
C28 C29 1.387(4)
O29 C29 1.298(3)
C29 C30 1.434(4)
N31 C32 1.325(4)
N31 C40 1.364(4)
C32 C33 1.403(4)
C33 C34 1.364(5)
C34 C35 1.417(4)
C35 C36 1.420(5)
C35 C40 1.425(4)
C36 Cl36 1.751(3)
C36 C37 1.355(4)
C37 C38 1.410(4)
C38 Cl38 1.742(3)
C38 C39 1.390(4)
O39 C39 1.299(3)
C39 C40 1.446(4)
N41 C42 1.331(4)
N41 C50 1.365(4)
C42 C43 1.394(4)
C43 C44 1.370(4)
C44 C45 1.405(4)
C45 C46 1.413(4)
C45 C50 1.414(4)
C46 Cl46 1.743(3)
C46 C47 1.365(4)
C47 C48 1.408(4)
C48 Cl48 1.745(3)
C48 C49 1.390(4)
O49 C49 1.302(3)
C49 C50 1.457(4)
N100 C101 1.522(4)
N100 C111 1.519(4)
N100 C121 1.520(4)
N100 C131 1.514(4)
C101 C102 1.511(4)
C111 C112 1.510(5)
C121 C122 1.519(4)
C131 C132 1.516(5)

loop_
_geom_torsion_atom_site_label_1
_geom_torsion_atom_site_label_2
_geom_torsion_atom_site_label_3
_geom_torsion_atom_site_label_4
_geom_torsion
Dy1 N11 C12 C13 163.2(2)
Dy1 N11 C20 C15 -166.3(2)
Dy1 N11 C20 C19 14.5(3)
Dy1 O19 C19 C18 168.1(2)
Dy1 O19 C19 C20 -12.3(4)
Dy1 N21 C22 C23 178.4(2)
Dy1 N21 C30 C25 -176.1(2)
Dy1 N21 C30 C29 3.4(3)
Dy1 O29 C29 C28 178.4(2)
Dy1 O29 C29 C30 0.0(4)
Dy1 N31 C32 C33 -175.6(2)
Dy1 N31 C40 C35 174.1(2)
Dy1 N31 C40 C39 -6.7(3)
Dy1 O39 C39 C38 -168.2(2)
Dy1 O39 C39 C40 13.2(4)
Dy1 N41 C42 C43 175.6(2)
Dy1 N41 C50 C45 -176.2(2)
Dy1 N41 C50 C49 3.2(3)
Dy1 O49 C49 C48 171.0(2)
Dy1 O49 C49 C50 -10.0(3)
N11 C12 C13 C14 0.5(5)
C12 N11 C20 C15 0.7(4)
C12 N11 C20 C19 -178.6(3)
C12 C13 C14 C15 1.4(5)
C13 C14 C15 C16 178.5(3)
C13 C14 C15 C20 -2.1(5)
C14 C15 C16 Cl16 2.5(4)
C14 C15 C16 C17 -177.7(3)
C14 C15 C20 N11 1.1(4)
C14 C15 C20 C19 -179.7(3)
C15 C16 C17 C18 -2.2(5)
C16 C15 C20 N11 -179.5(3)
C16 C15 C20 C19 -0.3(5)
C16 C17 C18 Cl18 178.7(2)
C16 C17 C18 C19 -1.6(5)
Cl16 C16 C17 C18 177.7(2)
C17 C18 C19 O19 -176.5(3)
C17 C18 C19 C20 4.0(5)
C18 C19 C20 N11 176.2(3)
C18 C19 C20 C15 -3.0(4)
Cl18 C18 C19 O19 3.3(4)
Cl18 C18 C19 C20 -176.3(2)
O19 C19 C20 N11 -3.3(4)
O19 C19 C20 C15 177.4(3)
C20 N11 C12 C13 -1.5(5)
C20 C15 C16 Cl16 -176.8(2)
C20 C15 C16 C17 3.0(5)
N21 C22 C23 C24 -1.9(5)
C22 N21 C30 C25 2.3(4)
C22 N21 C30 C29 -178.2(3)
C22 C23 C24 C25 1.0(5)
C23 C24 C25 C26 -179.1(3)
C23 C24 C25 C30 1.4(5)
C24 C25 C26 Cl26 5.1(5)
C24 C25 C26 C27 -175.7(3)
C24 C25 C30 N21 -3.1(5)
C24 C25 C30 C29 177.5(3)
C25 C26 C27 C28 -1.7(5)
C26 C25 C30 N21 177.3(3)
C26 C25 C30 C29 -2.2(5)
C26 C27 C28 Cl28 178.6(2)
C26 C27 C28 C29 -2.5(5)
Cl26 C26 C27 C28 177.4(2)
C27 C28 C29 O29 -174.5(3)
C27 C28 C29 C30 4.0(5)
C28 C29 C30 N21 178.9(3)
C28 C29 C30 C25 -1.6(5)
Cl28 C28 C29 O29 4.4(4)
Cl28 C28 C29 C30 -177.1(2)
O29 C29 C30 N21 -2.6(4)
O29 C29 C30 C25 176.9(3)
C30 N21 C22 C23 0.2(5)
C30 C25 C26 Cl26 -175.3(2)
C30 C25 C26 C27 3.9(5)
N31 C32 C33 C34 1.2(5)
C32 N31 C40 C35 -3.9(4)
C32 N31 C40 C39 175.3(3)
C32 C33 C34 C35 -2.5(5)
C33 C34 C35 C36 -179.2(3)
C33 C34 C35 C40 0.7(4)
C34 C35 C36 Cl36 -4.0(4)
C34 C35 C36 C37 177.3(3)
C34 C35 C40 N31 2.6(4)
C34 C35 C40 C39 -176.5(3)
C35 C36 C37 C38 0.4(5)
C36 C35 C40 N31 -177.5(3)
C36 C35 C40 C39 3.4(4)
C36 C37 C38 Cl38 -179.7(2)
C36 C37 C38 C39 1.1(5)
Cl36 C36 C37 C38 -178.2(2)
C37 C38 C39 O39 -179.1(3)
C37 C38 C39 C40 -0.4(5)
C38 C39 C40 N31 178.9(3)
C38 C39 C40 C35 -1.9(4)
Cl38 C38 C39 O39 1.8(4)
Cl38 C38 C39 C40 -179.5(2)
O39 C39 C40 N31 -2.3(4)
O39 C39 C40 C35 176.8(3)
C40 N31 C32 C33 1.9(5)
C40 C35 C36 Cl36 176.1(2)
C40 C35 C36 C37 -2.6(5)
N41 C42 C43 C44 0.1(5)
C42 N41 C50 C45 0.3(4)
C42 N41 C50 C49 179.7(3)
C42 C43 C44 C45 0.3(5)
C43 C44 C45 C46 -179.8(3)
C43 C44 C45 C50 -0.4(4)
C44 C45 C46 Cl46 -1.4(4)
C44 C45 C46 C47 177.9(3)
C44 C45 C50 N41 0.1(4)
C44 C45 C50 C49 -179.3(3)
C45 C46 C47 C48 0.3(5)
C46 C45 C50 N41 179.6(3)
C46 C45 C50 C49 0.2(4)
C46 C47 C48 Cl48 -179.9(2)
C46 C47 C48 C49 2.6(5)
Cl46 C46 C47 C48 179.6(2)
C47 C48 C49 O49 175.4(3)
C47 C48 C49 C50 -3.7(4)
C48 C49 C50 N41 -177.1(2)
C48 C49 C50 C45 2.3(4)
Cl48 C48 C49 O49 -2.1(4)
Cl48 C48 C49 C50 178.9(2)
O49 C49 C50 N41 3.8(4)
O49 C49 C50 C45 -176.8(3)
C50 N41 C42 C43 -0.4(4)
C50 C45 C46 Cl46 179.1(2)
C50 C45 C46 C47 -1.5(5)
C101 N100 C111 C112 -174.5(3)
C101 N100 C121 C122 67.7(4)
C101 N100 C131 C132 56.4(4)
C111 N100 C101 C102 -64.9(4)
C111 N100 C121 C122 -51.8(4)
C111 N100 C131 C132 176.5(3)
C121 N100 C101 C102 174.1(3)
C121 N100 C111 C112 -56.0(4)
C121 N100 C131 C132 -62.0(4)
C131 N100 C101 C102 55.0(4)
C131 N100 C111 C112 63.8(4)
C131 N100 C121 C122 -171.5(3)
